data_4107063
loop_
_publ_author_name
'Xu Tian'
'Carlo Cassani'
'Yankai Liu'
'Antonio Moran'
'Atsushi Urakawa'
'Patrizia Galzerano'
'Elena Arceo'
'Paolo Melchiorre'

_publ_section_title
;
 Diastereodivergent Asymmetric Sulfa-Michael Additions of \a-Branched
 Enones using a Single Chiral Organic Catalyst
;
_journal_name_full 'Journal of the American Chemical Society'
_journal_page_first 17934
_journal_page_last 17941
_journal_paper_doi 10.1021/ja207847p
_journal_volume 133
_journal_year 2011
_chemical_absolute_configuration ad
_chemical_formula_sum 'C18 H19 N O3 S'
_chemical_formula_weight 329.40
_chemical_name_systematic
; 
 ? 
;
_space_group_IT_number 4
_symmetry_cell_setting monoclinic
_symmetry_space_group_name_Hall 'P 2yb'
_symmetry_space_group_name_H-M 'P 1 21 1'
_atom_sites_solution_hydrogens geom
_atom_sites_solution_primary direct
_atom_sites_solution_secondary difmap
_audit_creation_method SHELXL-97
_cell_angle_alpha 90.00
_cell_angle_beta 97.343(2)
_cell_angle_gamma 90.00
_cell_formula_units_Z 2
_cell_length_a 9.1662(10)
_cell_length_b 9.2425(10)
_cell_length_c 9.8195(11)
_cell_measurement_reflns_used 5224
_cell_measurement_temperature 100(2)
_cell_measurement_theta_max 35.33
_cell_measurement_theta_min 2.24
_cell_volume 825.07(16)
_computing_cell_refinement 'Bruker APEX2 v2010.1-0'
_computing_data_collection 'Bruker APEX2 v2010.1-0'
_computing_data_reduction 'Bruker SAINT V7.60A'
_computing_molecular_graphics 'Bruker SHELXTL'
_computing_publication_material 'Bruker SHELXTL'
_computing_structure_refinement 'SHELXS-97 (Sheldrick, 2008)'
_computing_structure_solution Sir2008
_diffrn_ambient_temperature 100(2)
_diffrn_detector_area_resol_mean 512
_diffrn_detector_type '4K CCD area detector APEX II'
_diffrn_measured_fraction_theta_full 0.978
_diffrn_measured_fraction_theta_max 0.978
_diffrn_measurement_device_type 'Kappa 4-axis goniometer bruker'
_diffrn_measurement_method
;
 Fullsphere data collection, phi and omega scans
;
_diffrn_measurement_specimen_support 'magnetic support whith 10 micron nylon fiber cryoloop'
_diffrn_radiation_monochromator 'Multilayer mirrors'
_diffrn_radiation_type MoK\a
_diffrn_radiation_wavelength 0.71073
_diffrn_reflns_av_R_equivalents 0.0262
_diffrn_reflns_av_sigmaI/netI 0.0366
_diffrn_reflns_limit_h_max 14
_diffrn_reflns_limit_h_min -15
_diffrn_reflns_limit_k_max 15
_diffrn_reflns_limit_k_min -9
_diffrn_reflns_limit_l_max 16
_diffrn_reflns_limit_l_min -15
_diffrn_reflns_number 12341
_diffrn_reflns_theta_full 36.35
_diffrn_reflns_theta_max 36.35
_diffrn_reflns_theta_min 2.09
_diffrn_source 'micro source X-ray tube'
_diffrn_source_current 0.6
_diffrn_source_power 50
_diffrn_source_size '3 mm x 0.3 mm fine focus'
_diffrn_source_type 'Bruker APEX DUO'
_exptl_absorpt_coefficient_mu 0.210
_exptl_absorpt_correction_T_max 0.9591
_exptl_absorpt_correction_T_min 0.9206
_exptl_absorpt_correction_type empirical
_exptl_absorpt_process_details
; 
 SADABS Version 2008/1 Bruker-Nonius
 Blessing, Acta Cryst. (1995) A51 33-38
;
_exptl_crystal_colour yellow
_exptl_crystal_density_diffrn 1.326
_exptl_crystal_description block
_exptl_crystal_F_000 348
_exptl_crystal_size_max 0.40
_exptl_crystal_size_mid 0.30
_exptl_crystal_size_min 0.20
_refine_diff_density_max 0.364
_refine_diff_density_min -0.342
_refine_diff_density_rms 0.058
_refine_ls_abs_structure_details 'Flack H D (1983), Acta Cryst. A39, 876-881'
_refine_ls_abs_structure_Flack -0.01(4)
_refine_ls_extinction_method none
_refine_ls_goodness_of_fit_ref 1.033
_refine_ls_hydrogen_treatment noref
_refine_ls_matrix_type full
_refine_ls_number_parameters 210
_refine_ls_number_reflns 6266
_refine_ls_number_restraints 1
_refine_ls_restrained_S_all 1.033
_refine_ls_R_factor_all 0.0407
_refine_ls_R_factor_gt 0.0362
_refine_ls_shift/su_max 0.001
_refine_ls_shift/su_mean 0.000
_refine_ls_structure_factor_coef Fsqd
_refine_ls_weighting_details 'calc w=1/[\s^2^(Fo^2^)+(0.0612P)^2^+0.0024P] where P=(Fo^2^+2Fc^2^)/3'
_refine_ls_weighting_scheme calc
_refine_ls_wR_factor_gt 0.0929
_refine_ls_wR_factor_ref 0.0966
_reflns_number_gt 5746
_reflns_number_total 6266
_reflns_threshold_expression >2sigma(I)
_cod_data_source_file ja207847p_si_006.cif
_cod_data_source_block mo_1092_0m
_cod_database_code 4107063

loop_
_symmetry_equiv_pos_as_xyz
'x, y, z'
'-x, y+1/2, -z'

loop_
_atom_site_label
_atom_site_type_symbol
_atom_site_fract_x
_atom_site_fract_y
_atom_site_fract_z
_atom_site_U_iso_or_equiv
_atom_site_adp_type
_atom_site_occupancy
_atom_site_symmetry_multiplicity
_atom_site_calc_flag
_atom_site_refinement_flags
S1 S 0.30077(3) 0.14275(3) 0.66447(2) 0.02070(6) Uani 1 1 d .
N1 N -0.27605(11) 0.09320(14) 0.19529(11) 0.02524(19) Uani 1 1 d .
O1 O -0.26505(12) -0.00540(14) 0.11395(11) 0.0360(2) Uani 1 1 d .
O2 O -0.39305(9) 0.15305(16) 0.20930(11) 0.0369(2) Uani 1 1 d .
C1 C -0.14281(10) 0.14173(15) 0.28128(9) 0.01934(17) Uani 1 1 d .
C4 C 0.10889(11) 0.23410(12) 0.44372(10) 0.01733(17) Uani 1 1 d .
C3 C 0.11710(11) 0.12864(13) 0.34270(10) 0.01912(18) Uani 1 1 d .
H3 H 0.2099 0.0882 0.3306 0.023 Uiso 1 1 calc R
C2 C -0.00828(12) 0.08224(13) 0.25998(11) 0.02001(18) Uani 1 1 d .
H2 H -0.0023 0.0117 0.1906 0.024 Uiso 1 1 calc R
C6 C -0.15554(12) 0.24662(14) 0.37900(12) 0.0226(2) Uani 1 1 d .
H6 H -0.2488 0.2862 0.3908 0.027 Uiso 1 1 calc R
C5 C -0.02823(11) 0.29311(14) 0.46004(12) 0.0222(2) Uani 1 1 d .
H5 H -0.0347 0.3659 0.5273 0.027 Uiso 1 1 calc R
C7 C 0.24404(11) 0.28291(13) 0.53705(10) 0.01794(17) Uani 1 1 d .
H7 H 0.2176 0.3715 0.5870 0.022 Uiso 1 1 calc R
C8 C 0.37468(11) 0.32080(13) 0.45899(10) 0.01837(17) Uani 1 1 d .
H8 H 0.4059 0.2320 0.4122 0.022 Uiso 1 1 calc R
C10 C 0.32565(12) 0.43603(13) 0.35086(11) 0.02046(19) Uani 1 1 d .
C11 C 0.36889(15) 0.41432(17) 0.21066(12) 0.0282(3) Uani 1 1 d .
H11A H 0.3440 0.5010 0.1550 0.042 Uiso 1 1 calc R
H11B H 0.3160 0.3308 0.1671 0.042 Uiso 1 1 calc R
H11C H 0.4751 0.3969 0.2179 0.042 Uiso 1 1 calc R
C9 C 0.50642(13) 0.38075(16) 0.55443(12) 0.0250(2) Uani 1 1 d .
H9A H 0.4733 0.4588 0.6107 0.038 Uiso 1 1 calc R
H9B H 0.5798 0.4185 0.4993 0.038 Uiso 1 1 calc R
H9C H 0.5504 0.3032 0.6143 0.038 Uiso 1 1 calc R
C13 C 0.17303(11) 0.04266(13) 0.88142(10) 0.01838(17) Uani 1 1 d .
C12 C 0.15139(12) 0.15553(16) 0.76976(11) 0.0238(2) Uani 1 1 d .
H12A H 0.1504 0.2531 0.8111 0.029 Uiso 1 1 calc R
H12B H 0.0560 0.1399 0.7121 0.029 Uiso 1 1 calc R
C18 C 0.06349(12) -0.05901(15) 0.89393(11) 0.0229(2) Uani 1 1 d .
H18 H -0.0255 -0.0557 0.8328 0.027 Uiso 1 1 calc R
C17 C 0.08269(15) -0.16518(15) 0.99470(13) 0.0277(2) Uani 1 1 d .
H17 H 0.0067 -0.2336 1.0021 0.033 Uiso 1 1 calc R
C14 C 0.30287(13) 0.03675(17) 0.97309(12) 0.0262(2) Uani 1 1 d .
H14 H 0.3781 0.1063 0.9669 0.031 Uiso 1 1 calc R
C15 C 0.32235(15) -0.0702(2) 1.07302(13) 0.0328(3) Uani 1 1 d .
H15 H 0.4114 -0.0743 1.1341 0.039 Uiso 1 1 calc R
C16 C 0.21191(16) -0.17185(17) 1.08434(13) 0.0311(3) Uani 1 1 d .
H16 H 0.2253 -0.2449 1.1529 0.037 Uiso 1 1 calc R
O3 O 0.25648(13) 0.54091(13) 0.37989(11) 0.0358(2) Uani 1 1 d .

loop_
_atom_site_aniso_label
_atom_site_aniso_U_11
_atom_site_aniso_U_22
_atom_site_aniso_U_33
_atom_site_aniso_U_23
_atom_site_aniso_U_13
_atom_site_aniso_U_12
S1 0.02518(10) 0.02137(13) 0.01630(10) 0.00328(10) 0.00547(7) 0.00334(10)
N1 0.0282(4) 0.0224(5) 0.0238(4) 0.0053(4) -0.0019(3) -0.0023(4)
O1 0.0392(5) 0.0313(6) 0.0340(5) -0.0074(4) -0.0088(4) -0.0021(4)
O2 0.0242(3) 0.0390(6) 0.0453(5) -0.0008(5) -0.0044(3) 0.0018(4)
C1 0.0236(4) 0.0170(4) 0.0171(4) 0.0032(4) 0.0011(3) -0.0013(4)
C4 0.0230(4) 0.0146(5) 0.0148(4) 0.0005(3) 0.0040(3) 0.0010(3)
C3 0.0233(4) 0.0157(5) 0.0186(4) -0.0013(4) 0.0034(3) 0.0022(4)
C2 0.0279(4) 0.0142(5) 0.0178(4) -0.0003(3) 0.0024(3) 0.0008(4)
C6 0.0224(4) 0.0233(6) 0.0224(5) -0.0016(4) 0.0045(3) 0.0022(4)
C5 0.0246(4) 0.0210(5) 0.0214(5) -0.0038(4) 0.0049(3) 0.0032(4)
C7 0.0228(4) 0.0162(5) 0.0152(4) -0.0008(3) 0.0036(3) 0.0004(3)
C8 0.0229(4) 0.0165(5) 0.0161(4) 0.0002(3) 0.0042(3) 0.0005(3)
C10 0.0252(4) 0.0171(5) 0.0190(4) 0.0012(4) 0.0028(3) -0.0012(4)
C11 0.0351(5) 0.0324(7) 0.0174(4) 0.0038(4) 0.0041(4) 0.0041(5)
C9 0.0251(4) 0.0275(6) 0.0221(5) 0.0009(4) 0.0015(4) -0.0047(4)
C13 0.0235(4) 0.0182(5) 0.0141(4) -0.0017(3) 0.0046(3) -0.0010(3)
C12 0.0285(4) 0.0232(6) 0.0211(4) 0.0046(4) 0.0089(3) 0.0057(4)
C18 0.0259(4) 0.0256(6) 0.0177(4) -0.0044(4) 0.0052(3) -0.0060(4)
C17 0.0426(6) 0.0196(6) 0.0235(5) -0.0041(4) 0.0142(4) -0.0072(5)
C14 0.0259(5) 0.0324(7) 0.0197(5) 0.0020(4) 0.0004(4) -0.0060(4)
C15 0.0327(5) 0.0441(9) 0.0210(5) 0.0081(5) 0.0009(4) 0.0039(6)
C16 0.0476(7) 0.0247(7) 0.0234(5) 0.0063(5) 0.0135(5) 0.0083(5)
O3 0.0541(6) 0.0224(5) 0.0335(5) 0.0060(4) 0.0157(4) 0.0127(5)

loop_
_atom_type_symbol
_atom_type_description
_atom_type_scat_dispersion_real
_atom_type_scat_dispersion_imag
_atom_type_scat_source
C C 0.0033 0.0016 'International Tables Vol C Tables 4.2.6.8 and 6.1.1.4'
H H 0.0000 0.0000 'International Tables Vol C Tables 4.2.6.8 and 6.1.1.4'
N N 0.0061 0.0033 'International Tables Vol C Tables 4.2.6.8 and 6.1.1.4'
O O 0.0106 0.0060 'International Tables Vol C Tables 4.2.6.8 and 6.1.1.4'
S S 0.1246 0.1234 'International Tables Vol C Tables 4.2.6.8 and 6.1.1.4'

loop_
_geom_angle_atom_site_label_1
_geom_angle_atom_site_label_2
_geom_angle_atom_site_label_3
_geom_angle
C12 S1 C7 100.00(5)
O1 N1 O2 123.60(11)
O1 N1 C1 118.18(11)
O2 N1 C1 118.22(12)
C6 C1 C2 122.56(10)
C6 C1 N1 118.57(10)
C2 C1 N1 118.87(11)
C5 C4 C3 118.91(10)
C5 C4 C7 119.53(10)
C3 C4 C7 121.54(9)
C2 C3 C4 120.97(10)
C3 C2 C1 118.28(10)
C1 C6 C5 118.34(10)
C6 C5 C4 120.92(10)
C4 C7 C8 113.22(8)
C4 C7 S1 110.02(8)
C8 C7 S1 109.26(7)
C10 C8 C9 108.11(10)
C10 C8 C7 108.97(8)
C9 C8 C7 112.26(8)
O3 C10 C11 122.18(11)
O3 C10 C8 120.63(10)
C11 C10 C8 117.18(10)
C18 C13 C14 118.75(11)
C18 C13 C12 120.12(10)
C14 C13 C12 121.13(10)
C13 C12 S1 109.22(8)
C17 C18 C13 120.85(11)
C16 C17 C18 120.33(12)
C15 C14 C13 120.31(12)
C14 C15 C16 120.43(12)
C17 C16 C15 119.33(12)

loop_
_geom_bond_atom_site_label_1
_geom_bond_atom_site_label_2
_geom_bond_distance
S1 C12 1.8219(10)
S1 C7 1.8296(11)
N1 O1 1.2244(17)
N1 O2 1.2299(15)
N1 C1 1.4636(14)
C1 C6 1.3794(17)
C1 C2 1.3902(15)
C4 C5 1.3980(14)
C4 C3 1.3996(15)
C4 C7 1.5126(15)
C3 C2 1.3877(15)
C6 C5 1.3937(16)
C7 C8 1.5424(14)
C8 C10 1.5303(16)
C8 C9 1.5343(16)
C10 O3 1.2120(16)
C10 C11 1.4941(16)
C13 C18 1.3920(16)
C13 C14 1.3985(15)
C13 C12 1.5080(17)
C18 C17 1.3886(19)
C17 C16 1.384(2)
C14 C15 1.388(2)
C15 C16 1.396(2)

loop_
_geom_torsion_atom_site_label_1
_geom_torsion_atom_site_label_2
_geom_torsion_atom_site_label_3
_geom_torsion_atom_site_label_4
_geom_torsion
O1 N1 C1 C6 -176.10(12)
O2 N1 C1 C6 3.44(18)
O1 N1 C1 C2 4.93(17)
O2 N1 C1 C2 -175.53(12)
C5 C4 C3 C2 -0.28(17)
C7 C4 C3 C2 178.40(10)
C4 C3 C2 C1 -0.91(17)
C6 C1 C2 C3 1.41(18)
N1 C1 C2 C3 -179.66(10)
C2 C1 C6 C5 -0.67(19)
N1 C1 C6 C5 -179.61(11)
C1 C6 C5 C4 -0.57(18)
C3 C4 C5 C6 1.04(17)
C7 C4 C5 C6 -177.67(11)
C5 C4 C7 C8 -132.54(11)
C3 C4 C7 C8 48.80(14)
C5 C4 C7 S1 104.90(11)
C3 C4 C7 S1 -73.77(11)
C12 S1 C7 C4 -70.23(8)
C12 S1 C7 C8 164.89(8)
C4 C7 C8 C10 55.98(12)
S1 C7 C8 C10 178.97(7)
C4 C7 C8 C9 175.72(10)
S1 C7 C8 C9 -61.29(11)
C9 C8 C10 O3 -76.11(14)
C7 C8 C10 O3 46.16(15)
C9 C8 C10 C11 102.88(12)
C7 C8 C10 C11 -134.85(11)
C18 C13 C12 S1 -122.93(10)
C14 C13 C12 S1 56.43(14)
C7 S1 C12 C13 177.86(9)
C14 C13 C18 C17 -0.48(17)
C12 C13 C18 C17 178.90(11)
C13 C18 C17 C16 -0.24(18)
C18 C13 C14 C15 1.02(19)
C12 C13 C14 C15 -178.35(12)
C13 C14 C15 C16 -0.9(2)
C18 C17 C16 C15 0.42(19)
C14 C15 C16 C17 0.1(2)
